data_2312664
loop_
_publ_author_name
'Mohana, Marimuthu'
'Gomathi, Sundaramoorthy'
'Thomas Muthiah, Packianathan'
'Butcher, Ray J.'

_publ_section_title
;
 Hydrogen-bonding interactions in the salts 2,4,6-triaminopyrimidin-1-ium
 sorbate dihydrate, 2,4,6-triaminopyrimidin-1-ium N-phenylantharanilate
 and 2,4,6-triaminopyrimidin-1-ium p-toluenesulfonate.
;
_journal_coeditor_code OV3175
_journal_issue 'Pt 11'
_journal_name_full 'Acta crystallographica. Section C, Structural chemistry'
_journal_page_first 728
_journal_page_last 733
_journal_paper_doi 10.1107/S2053229624008763
_journal_volume 80
_journal_year 2024
_chemical_formula_iupac 'C4 H8 N5 +, C7 H7 O3 S -'
_chemical_formula_moiety 'C4 H8 N5 +, C7 H7 O3 S -'
_chemical_formula_sum 'C11 H15 N5 O3 S'
_chemical_formula_weight 297.34
_chemical_name_common
;
2,4,6-Triaminopyrimidin-1-ium <i>p</i>-toluenesulfonate
;
_chemical_name_systematic
;
2,4,6-Triaminopyrimidin-1-ium 4-methylbenzene-1-sulfonate
;
_space_group_crystal_system triclinic
_space_group_IT_number 2
_space_group_name_Hall '-P 1'
_space_group_name_H-M_alt 'P -1'
_atom_sites_solution_hydrogens mixed
_audit_creation_method SHELXL-2018/3
_cell_angle_alpha 92.7270(10)
_cell_angle_beta 104.992(2)
_cell_angle_gamma 99.1940(10)
_cell_formula_units_Z 2
_cell_length_a 6.8382(3)
_cell_length_b 8.3657(4)
_cell_length_c 12.5848(6)
_cell_measurement_reflns_used 3958
_cell_measurement_temperature 120(2)
_cell_measurement_theta_max 30.6
_cell_measurement_theta_min 2.9
_cell_volume 683.50(6)
_computing_cell_refinement
;
APEX2 (Bruker, 2014)
;
_computing_data_collection
;
APEX2 (Bruker, 2014)
;
_computing_data_reduction
;
APEX2 (Bruker, 2014)
;
_computing_molecular_graphics
;
PLATON (Spek, 2020), Mercury (Macrae <i>et al.</i>, 2020) and
POVRay (Cason,
2004)
;
_computing_publication_material
;
PLATON (Spek, 2020) and publCIF (Westrip, 2010)
;
_computing_structure_refinement
;
SHELXL2018 (Sheldrick, 2015b)
;
_computing_structure_solution
;
SHELXT2014 (Sheldrick, 2015a)
;
_diffrn_ambient_temperature 120(2)
_diffrn_measured_fraction_theta_full 0.993
_diffrn_measured_fraction_theta_max 0.945
_diffrn_measurement_device_type 'Bruker APEXII CCD'
_diffrn_measurement_method '\w scans'
_diffrn_radiation_type MoK\a
_diffrn_radiation_wavelength 0.71073
_diffrn_reflns_av_R_equivalents 0.0284
_diffrn_reflns_av_unetI/netI 0.0300
_diffrn_reflns_limit_h_max 9
_diffrn_reflns_limit_h_min -9
_diffrn_reflns_limit_k_max 11
_diffrn_reflns_limit_k_min -9
_diffrn_reflns_limit_l_max 17
_diffrn_reflns_limit_l_min -17
_diffrn_reflns_number 11436
_diffrn_reflns_theta_full 25.242
_diffrn_reflns_theta_max 30.579
_diffrn_reflns_theta_min 2.862
_diffrn_source 'fine-focus sealed tube'
_exptl_absorpt_coefficient_mu 0.253
_exptl_absorpt_correction_T_max 0.992
_exptl_absorpt_correction_T_min 0.974
_exptl_absorpt_correction_type multi-scan
_exptl_absorpt_process_details
;
(SADABS; Krause <i>et al.</i>,  2015)
;
_exptl_crystal_colour colourless
_exptl_crystal_density_diffrn 1.445
_exptl_crystal_density_method 'not measured'
_exptl_crystal_description plate
_exptl_crystal_F_000 312
_exptl_crystal_size_max 0.250
_exptl_crystal_size_mid 0.240
_exptl_crystal_size_min 0.080
_refine_diff_density_max 0.447
_refine_diff_density_min -0.554
_refine_ls_extinction_method none
_refine_ls_goodness_of_fit_ref 1.103
_refine_ls_hydrogen_treatment mixed
_refine_ls_matrix_type full
_refine_ls_number_parameters 210
_refine_ls_number_reflns 3956
_refine_ls_number_restraints 0
_refine_ls_restrained_S_all 1.103
_refine_ls_R_factor_all 0.0508
_refine_ls_R_factor_gt 0.0403
_refine_ls_shift/su_max 0.000
_refine_ls_shift/su_mean 0.000
_refine_ls_structure_factor_coef Fsqd
_refine_ls_weighting_details 'w=1/[\s^2^(Fo^2^)+(0.0273P)^2^+0.6477P] where P=(Fo^2^+2Fc^2^)/3'
_refine_ls_weighting_scheme calc
_refine_ls_wR_factor_gt 0.0924
_refine_ls_wR_factor_ref 0.1009
_reflns_number_gt 3406
_reflns_number_total 3956
_reflns_threshold_expression 'I > 2\s(I)'
_cod_data_source_file ov3175sup1.cif
_cod_data_source_block III
_cod_depositor_comments 'Adding full bibliography for 2312662--2312664.cif.'
_cod_database_code 2312664
_cod_database_fobs_code 2312664
_shelx_space_group_comment
;
The symmetry employed for this shelxl refinement is uniquely defined
by the following loop, which should always be used as a source of
symmetry information in preference to the above space-group names.
They are only intended as comments.
;
_shelx_estimated_absorpt_t_min 0.940
_shelx_estimated_absorpt_t_max 0.980

loop_
_space_group_symop_operation_xyz
'x, y, z'
'-x, -y, -z'

loop_
_atom_site_type_symbol
_atom_site_label
_atom_site_fract_x
_atom_site_fract_y
_atom_site_fract_z
_atom_site_U_iso_or_equiv
_atom_site_adp_type
_atom_site_calc_flag
_atom_site_occupancy
_atom_site_disorder_assembly
_atom_site_disorder_group
C C2 1.0429(2) 0.83514(16) 0.87921(12) 0.0145(3) Uani d 1 . .
C C4 1.2182(2) 1.09792(16) 0.91876(11) 0.0138(2) Uani d 1 . .
C C5 1.0367(2) 1.16001(16) 0.87605(12) 0.0151(3) Uani d 1 . .
H H5 1.039298 1.273782 0.874923 0.018 Uiso calc 1 . .
C C6 0.8560(2) 1.05093(17) 0.83608(12) 0.0146(3) Uani d 1 . .
C C7 0.2863(2) 0.40082(17) 0.65470(12) 0.0163(3) Uani d 1 . .
C C8 0.3609(2) 0.3423(2) 0.57086(15) 0.0276(4) Uani d 1 . .
H H8 0.504174 0.364419 0.576722 0.033 Uiso calc 1 . .
C C9 0.2250(3) 0.2508(2) 0.47803(15) 0.0291(4) Uani d 1 . .
H H9 0.276541 0.211659 0.420465 0.035 Uiso calc 1 . .
C C10 0.0145(2) 0.21581(19) 0.46832(13) 0.0202(3) Uani d 1 . .
C C11 -0.0578(2) 0.2802(2) 0.55142(14) 0.0230(3) Uani d 1 . .
H H11 -0.201413 0.260999 0.544531 0.028 Uiso calc 1 . .
C C12 0.0758(2) 0.3725(2) 0.64476(13) 0.0213(3) Uani d 1 . .
H H12 0.023763 0.415572 0.700923 0.026 Uiso calc 1 . .
C C13 -0.1331(3) 0.1118(2) 0.36963(14) 0.0261(3) Uani d 1 . .
H H13A -0.247173 0.049978 0.392481 0.039 Uiso calc 1 . .
H H13B -0.060662 0.036331 0.339597 0.039 Uiso calc 1 . .
H H13C -0.186955 0.181648 0.312840 0.039 Uiso calc 1 . .
N N1 0.86210(18) 0.88856(14) 0.83890(10) 0.0148(2) Uani d 1 . .
H H1 0.746(4) 0.816(3) 0.8115(19) 0.035(6) Uiso d 1 . .
N N2 1.0342(2) 0.67449(15) 0.87713(12) 0.0200(3) Uani d 1 . .
H H2A 1.150(3) 0.638(3) 0.8915(18) 0.027(5) Uiso d 1 . .
H H2B 0.914(3) 0.610(3) 0.8494(18) 0.029(5) Uiso d 1 . .
N N3 1.22126(17) 0.93536(14) 0.91941(10) 0.0145(2) Uani d 1 . .
N N4 1.39760(19) 1.19630(15) 0.96345(11) 0.0180(2) Uani d 1 . .
H H4A 1.507(3) 1.158(3) 0.9955(18) 0.030(6) Uiso d 1 . .
H H4B 1.408(3) 1.298(3) 0.9605(18) 0.025(5) Uiso d 1 . .
N N5 0.6701(2) 1.08955(16) 0.79206(12) 0.0204(3) Uani d 1 . .
H H5A 0.557(3) 1.016(3) 0.7800(18) 0.030(6) Uiso d 1 . .
H H5B 0.659(3) 1.188(3) 0.7960(17) 0.022(5) Uiso d 1 . .
O O1 0.50204(16) 0.68142(13) 0.74340(10) 0.0217(2) Uani d 1 . .
O O2 0.35876(16) 0.50318(12) 0.86189(9) 0.0178(2) Uani d 1 . .
O O3 0.64561(15) 0.44096(13) 0.79621(10) 0.0203(2) Uani d 1 . .
S S1 0.46003(5) 0.51457(4) 0.77291(3) 0.01580(9) Uani d 1 . .

loop_
_atom_site_aniso_label
_atom_site_aniso_U_11
_atom_site_aniso_U_22
_atom_site_aniso_U_33
_atom_site_aniso_U_12
_atom_site_aniso_U_13
_atom_site_aniso_U_23
C2 0.0137(6) 0.0115(6) 0.0175(6) 0.0025(4) 0.0031(5) 0.0003(5)
C4 0.0144(6) 0.0124(6) 0.0146(6) 0.0012(4) 0.0048(5) 0.0006(5)
C5 0.0148(6) 0.0111(6) 0.0189(6) 0.0026(5) 0.0037(5) 0.0010(5)
C6 0.0146(6) 0.0131(6) 0.0163(6) 0.0040(5) 0.0038(5) 0.0006(5)
C7 0.0149(6) 0.0136(6) 0.0194(7) 0.0022(5) 0.0028(5) 0.0019(5)
C8 0.0174(7) 0.0363(9) 0.0286(8) 0.0017(6) 0.0090(6) -0.0058(7)
C9 0.0255(8) 0.0379(10) 0.0243(8) 0.0049(7) 0.0099(6) -0.0069(7)
C10 0.0233(7) 0.0190(7) 0.0169(7) 0.0052(5) 0.0019(5) 0.0028(5)
C11 0.0145(6) 0.0281(8) 0.0233(7) 0.0026(6) 0.0016(5) -0.0036(6)
C12 0.0165(6) 0.0240(7) 0.0222(7) 0.0026(5) 0.0047(5) -0.0046(6)
C13 0.0284(8) 0.0271(8) 0.0191(7) 0.0062(6) -0.0004(6) -0.0018(6)
N1 0.0112(5) 0.0115(5) 0.0199(6) 0.0016(4) 0.0017(4) -0.0004(4)
N2 0.0141(6) 0.0110(5) 0.0326(7) 0.0025(4) 0.0023(5) -0.0005(5)
N3 0.0129(5) 0.0112(5) 0.0180(6) 0.0015(4) 0.0026(4) 0.0001(4)
N4 0.0139(5) 0.0110(5) 0.0265(7) 0.0005(4) 0.0024(5) 0.0007(5)
N5 0.0141(5) 0.0152(6) 0.0298(7) 0.0049(4) 0.0011(5) 0.0014(5)
O1 0.0179(5) 0.0126(5) 0.0307(6) -0.0002(4) 0.0011(4) 0.0052(4)
O2 0.0174(5) 0.0149(5) 0.0202(5) 0.0040(4) 0.0030(4) 0.0001(4)
O3 0.0125(4) 0.0164(5) 0.0302(6) 0.0040(4) 0.0017(4) 0.0010(4)
S1 0.01264(15) 0.01075(15) 0.02213(18) 0.00173(11) 0.00165(12) 0.00127(12)

loop_
_atom_type_symbol
_atom_type_description
_atom_type_scat_dispersion_real
_atom_type_scat_dispersion_imag
_atom_type_scat_source
C C 0.0033 0.0016 'International Tables Vol C Tables 4.2.6.8 and 6.1.1.4'
H H 0.0000 0.0000 'International Tables Vol C Tables 4.2.6.8 and 6.1.1.4'
N N 0.0061 0.0033 'International Tables Vol C Tables 4.2.6.8 and 6.1.1.4'
O O 0.0106 0.0060 'International Tables Vol C Tables 4.2.6.8 and 6.1.1.4'
S S 0.1246 0.1234 'International Tables Vol C Tables 4.2.6.8 and 6.1.1.4'

loop_
_geom_angle_atom_site_label_1
_geom_angle_atom_site_label_2
_geom_angle_atom_site_label_3
_geom_angle_site_symmetry_1
_geom_angle_site_symmetry_3
_geom_angle
_geom_angle_publ_flag
N3 C2 N2 . . 120.33(13) ?
N3 C2 N1 . . 122.80(12) ?
N2 C2 N1 . . 116.87(12) ?
N4 C4 N3 . . 115.92(12) ?
N4 C4 C5 . . 121.38(13) ?
N3 C4 C5 . . 122.68(12) ?
C6 C5 C4 . . 117.95(12) ?
C6 C5 H5 . . 121.0 ?
C4 C5 H5 . . 121.0 ?
N5 C6 N1 . . 116.06(12) ?
N5 C6 C5 . . 125.53(13) ?
N1 C6 C5 . . 118.40(12) ?
C8 C7 C12 . . 120.21(14) ?
C8 C7 S1 . . 119.42(11) ?
C12 C7 S1 . . 120.37(12) ?
C7 C8 C9 . . 119.71(15) ?
C7 C8 H8 . . 120.1 ?
C9 C8 H8 . . 120.1 ?
C8 C9 C10 . . 121.00(16) ?
C8 C9 H9 . . 119.5 ?
C10 C9 H9 . . 119.5 ?
C11 C10 C9 . . 118.31(14) ?
C11 C10 C13 . . 120.40(14) ?
C9 C10 C13 . . 121.29(15) ?
C10 C11 C12 . . 121.48(14) ?
C10 C11 H11 . . 119.3 ?
C12 C11 H11 . . 119.3 ?
C7 C12 C11 . . 119.21(14) ?
C7 C12 H12 . . 120.4 ?
C11 C12 H12 . . 120.4 ?
C10 C13 H13A . . 109.5 ?
C10 C13 H13B . . 109.5 ?
H13A C13 H13B . . 109.5 ?
C10 C13 H13C . . 109.5 ?
H13A C13 H13C . . 109.5 ?
H13B C13 H13C . . 109.5 ?
C2 N1 C6 . . 121.16(12) ?
C2 N1 H1 . . 119.4(15) ?
C6 N1 H1 . . 119.4(15) ?
C2 N2 H2A . . 117.6(14) ?
C2 N2 H2B . . 118.8(14) ?
H2A N2 H2B . . 123(2) ?
C2 N3 C4 . . 116.99(12) ?
C4 N4 H4A . . 121.2(15) ?
C4 N4 H4B . . 120.3(14) ?
H4A N4 H4B . . 119(2) ?
C6 N5 H5A . . 120.8(15) ?
C6 N5 H5B . . 118.2(14) ?
H5A N5 H5B . . 118(2) ?
O2 S1 O1 . . 112.39(7) ?
O2 S1 O3 . . 112.56(7) ?
O1 S1 O3 . . 111.55(6) ?
O2 S1 C7 . . 106.99(7) ?
O1 S1 C7 . . 106.39(7) ?
O3 S1 C7 . . 106.46(7) ?

loop_
_geom_bond_atom_site_label_1
_geom_bond_atom_site_label_2
_geom_bond_site_symmetry_2
_geom_bond_distance
_geom_bond_publ_flag
C2 N3 . 1.3266(17) ?
C2 N2 . 1.3344(17) ?
C2 N1 . 1.3637(17) ?
C4 N4 . 1.3325(17) ?
C4 N3 . 1.3638(17) ?
C4 C5 . 1.4091(18) ?
C5 C6 . 1.3739(19) ?
C5 H5 . 0.9500 ?
C6 N5 . 1.3460(18) ?
C6 N1 . 1.3675(17) ?
C7 C8 . 1.387(2) ?
C7 C12 . 1.392(2) ?
C7 S1 . 1.7664(15) ?
C8 C9 . 1.393(2) ?
C8 H8 . 0.9500 ?
C9 C10 . 1.394(2) ?
C9 H9 . 0.9500 ?
C10 C11 . 1.388(2) ?
C10 C13 . 1.512(2) ?
C11 C12 . 1.394(2) ?
C11 H11 . 0.9500 ?
C12 H12 . 0.9500 ?
C13 H13A . 0.9800 ?
C13 H13B . 0.9800 ?
C13 H13C . 0.9800 ?
N1 H1 . 0.90(2) ?
N2 H2A . 0.87(2) ?
N2 H2B . 0.89(2) ?
N4 H4A . 0.87(2) ?
N4 H4B . 0.85(2) ?
N5 H5A . 0.88(2) ?
N5 H5B . 0.84(2) ?
O1 S1 . 1.4646(11) ?
O2 S1 . 1.4604(12) ?
O3 S1 . 1.4664(11) ?

loop_
_geom_hbond_atom_site_label_D
_geom_hbond_atom_site_label_H
_geom_hbond_atom_site_label_A
_geom_hbond_site_symmetry_A
_geom_hbond_distance_DH
_geom_hbond_distance_HA
_geom_hbond_distance_DA
_geom_hbond_angle_DHA
_geom_hbond_publ_flag
N1 H1 S1 . 0.90(2) 2.87(2) 3.7230(12) 159.8(19) yes
N1 H1 O1 . 0.90(2) 1.83(2) 2.7234(16) 174(2) yes
N2 H2A O2 1_655 0.87(2) 2.05(2) 2.8685(16) 156(2) yes
N2 H2B S1 . 0.89(2) 2.96(2) 3.7966(13) 157.7(18) yes
N2 H2B O3 . 0.89(2) 2.06(2) 2.9437(17) 174(2) yes
N4 H4A N3 2_877 0.87(2) 2.17(2) 3.0435(17) 178(2) yes
N4 H4B O2 1_665 0.85(2) 2.18(2) 2.9410(17) 148.9(19) yes
N5 H5B O3 1_565 0.84(2) 2.13(2) 2.9698(17) 175(2) yes

loop_
_geom_torsion_atom_site_label_1
_geom_torsion_atom_site_label_2
_geom_torsion_atom_site_label_3
_geom_torsion_atom_site_label_4
_geom_torsion_site_symmetry_1
_geom_torsion_site_symmetry_2
_geom_torsion_site_symmetry_3
_geom_torsion_site_symmetry_4
_geom_torsion
_geom_torsion_publ_flag
N4 C4 C5 C6 . . . . -176.96(14) ?
N3 C4 C5 C6 . . . . 1.6(2) ?
C4 C5 C6 N5 . . . . -179.59(14) ?
C4 C5 C6 N1 . . . . -0.6(2) ?
C12 C7 C8 C9 . . . . -1.9(3) ?
S1 C7 C8 C9 . . . . 179.22(14) ?
C7 C8 C9 C10 . . . . -0.5(3) ?
C8 C9 C10 C11 . . . . 2.7(3) ?
C8 C9 C10 C13 . . . . -177.88(17) ?
C9 C10 C11 C12 . . . . -2.5(3) ?
C13 C10 C11 C12 . . . . 178.10(15) ?
C8 C7 C12 C11 . . . . 2.1(2) ?
S1 C7 C12 C11 . . . . -179.01(12) ?
C10 C11 C12 C7 . . . . 0.1(3) ?
N3 C2 N1 C6 . . . . 1.2(2) ?
N2 C2 N1 C6 . . . . -179.04(13) ?
N5 C6 N1 C2 . . . . 178.40(14) ?
C5 C6 N1 C2 . . . . -0.7(2) ?
N2 C2 N3 C4 . . . . 179.96(13) ?
N1 C2 N3 C4 . . . . -0.3(2) ?
N4 C4 N3 C2 . . . . 177.48(14) ?
C5 C4 N3 C2 . . . . -1.1(2) ?
C8 C7 S1 O2 . . . . -157.57(13) ?
C12 C7 S1 O2 . . . . 23.55(14) ?
C8 C7 S1 O1 . . . . 82.09(14) ?
C12 C7 S1 O1 . . . . -96.80(13) ?
C8 C7 S1 O3 . . . . -37.01(15) ?
C12 C7 S1 O3 . . . . 144.11(12) ?
